data_4121631
loop_
_publ_author_name
'Li, Xiabing'
'Coldham, Iain'

_publ_section_title
;
 Synthesis of 1,1-Disubstituted Tetrahydroisoquinolines by Lithiation and
 Substitution, with in Situ IR Spectroscopy and Configurational Stability
 Studies.
;
_journal_issue 15
_journal_name_full 'Journal of the American Chemical Society'
_journal_page_first 5551
_journal_paper_doi 10.1021/ja500485f
_journal_volume 136
_journal_year 2014
_chemical_absolute_configuration rm
_chemical_formula_moiety 'C24 H20 Br N O3'
_chemical_formula_sum 'C24 H20 Br N O3'
_chemical_formula_weight 450.32
_chemical_name_systematic
; 
 ? 
;
_space_group_IT_number 1
_symmetry_cell_setting triclinic
_symmetry_space_group_name_Hall 'P 1'
_symmetry_space_group_name_H-M 'P 1'
_atom_sites_solution_hydrogens geom
_atom_sites_solution_primary direct
_atom_sites_solution_secondary difmap
_audit_creation_method SHELXL-97
_cell_angle_alpha 71.877(7)
_cell_angle_beta 79.797(7)
_cell_angle_gamma 69.628(8)
_cell_formula_units_Z 1
_cell_length_a 7.354(3)
_cell_length_b 8.433(3)
_cell_length_c 9.291(3)
_cell_measurement_reflns_used 2539
_cell_measurement_temperature 97(2)
_cell_measurement_theta_max 27.39
_cell_measurement_theta_min 2.68
_cell_volume 511.8(3)
_computing_cell_refinement 'Bruker SAINT'
_computing_data_collection 'Bruker APEX2'
_computing_data_reduction 'Bruker SAINT'
_computing_molecular_graphics 'Bruker SHELXTL'
_computing_publication_material 'Bruker SHELXTL'
_computing_structure_refinement 'SHELXL-97 (Sheldrick, 2008)'
_computing_structure_solution 'SHELXS-97 (Sheldrick, 2008)'
_diffrn_ambient_temperature 97(2)
_diffrn_measured_fraction_theta_full 0.983
_diffrn_measured_fraction_theta_max 0.983
_diffrn_measurement_device_type 'Bruker APEX-II CCD'
_diffrn_measurement_method '\f and \w scans'
_diffrn_radiation_monochromator graphite
_diffrn_radiation_source 'fine-focus sealed tube'
_diffrn_radiation_type MoK\a
_diffrn_radiation_wavelength 0.71073
_diffrn_reflns_av_R_equivalents 0.0521
_diffrn_reflns_av_sigmaI/netI 0.1144
_diffrn_reflns_limit_h_max 9
_diffrn_reflns_limit_h_min -9
_diffrn_reflns_limit_k_max 10
_diffrn_reflns_limit_k_min -10
_diffrn_reflns_limit_l_max 12
_diffrn_reflns_limit_l_min -12
_diffrn_reflns_number 5002
_diffrn_reflns_theta_full 27.51
_diffrn_reflns_theta_max 27.51
_diffrn_reflns_theta_min 2.31
_exptl_absorpt_coefficient_mu 2.033
_exptl_absorpt_correction_T_max 0.7111
_exptl_absorpt_correction_T_min 0.4751
_exptl_absorpt_correction_type multi-scan
_exptl_absorpt_process_details sadabs
_exptl_crystal_colour colourless
_exptl_crystal_density_diffrn 1.461
_exptl_crystal_density_method 'not measured'
_exptl_crystal_description BLOCK
_exptl_crystal_F_000 230
_exptl_crystal_size_max 0.43
_exptl_crystal_size_mid 0.31
_exptl_crystal_size_min 0.18
_refine_diff_density_max 0.568
_refine_diff_density_min -0.429
_refine_diff_density_rms 0.083
_refine_ls_abs_structure_details 'Flack H D (1983), Acta Cryst. A39, 876-881'
_refine_ls_abs_structure_Flack 0.003(8)
_refine_ls_extinction_method none
_refine_ls_goodness_of_fit_ref 0.925
_refine_ls_hydrogen_treatment constr
_refine_ls_matrix_type full
_refine_ls_number_parameters 263
_refine_ls_number_reflns 3219
_refine_ls_number_restraints 3
_refine_ls_restrained_S_all 0.925
_refine_ls_R_factor_all 0.0442
_refine_ls_R_factor_gt 0.0422
_refine_ls_shift/su_max 0.000
_refine_ls_shift/su_mean 0.000
_refine_ls_structure_factor_coef Fsqd
_refine_ls_weighting_details 'calc w=1/[\s^2^(Fo^2^)+(0.0000P)^2^+0.0000P] where P=(Fo^2^+2Fc^2^)/3'
_refine_ls_weighting_scheme calc
_refine_ls_wR_factor_gt 0.1039
_refine_ls_wR_factor_ref 0.1060
_reflns_number_gt 3107
_reflns_number_total 3219
_reflns_threshold_expression >2sigma(I)
_cod_data_source_file ja500485f_si_002.cif
_cod_data_source_block oic238p1
_cod_depositor_comments
;
The following automatic conversions were performed:

'_symmetry_cell_setting' value 'Triclinic' changed to 'triclinic'
according to
/usr/data/users/saulius/crontab/automatic-downloads/rss-feeds/ACS/lib/dictionaries/cif_core.dic
dictionary named 'cif_core.dic' version 2.4.2 from 2011-04-26.

Automatic conversion script
Id: cif_fix_values 2281 2013-09-26 08:29:07Z andrius 

 Adding full bibliography for 4121631.cif.
;
_cod_original_sg_symbol_H-M P1
_cod_database_code 4121631

loop_
_symmetry_equiv_pos_as_xyz
'x, y, z'

loop_
_atom_site_label
_atom_site_type_symbol
_atom_site_fract_x
_atom_site_fract_y
_atom_site_fract_z
_atom_site_U_iso_or_equiv
_atom_site_adp_type
_atom_site_occupancy
_atom_site_symmetry_multiplicity
_atom_site_calc_flag
_atom_site_refinement_flags
Br1 Br 1.049061(18) -0.147004(18) 1.253761(18) 0.03020(14) Uani 1 1 d .
O1 O 0.4340(4) -0.1812(4) 0.7966(3) 0.0197(6) Uani 1 1 d .
O2 O 0.4816(4) -0.1570(4) 0.4912(4) 0.0194(7) Uani 1 1 d .
O3 O 0.1586(4) -0.0699(4) 0.5515(4) 0.0216(7) Uani 1 1 d .
N1 N 0.5146(4) 0.0591(4) 0.6481(4) 0.0156(6) Uani 1 1 d .
C1 C -0.1399(6) 0.4523(6) 0.7646(5) 0.0239(9) Uani 1 1 d .
H1 H -0.2470 0.5255 0.8120 0.029 Uiso 1 1 calc R
C2 C -0.0551(6) 0.5225(6) 0.6257(5) 0.0224(9) Uani 1 1 d .
H15 H -0.1021 0.6451 0.5787 0.027 Uiso 1 1 calc R
C3 C 0.0994(6) 0.4149(5) 0.5532(5) 0.0185(8) Uani 1 1 d .
H16 H 0.1551 0.4651 0.4569 0.022 Uiso 1 1 calc R
C4 C 0.1726(5) 0.2352(5) 0.6205(4) 0.0151(8) Uani 1 1 d .
C5 C 0.3501(5) 0.1156(5) 0.5510(4) 0.0150(7) Uani 1 1 d .
C6 C 0.5325(5) -0.0822(5) 0.7724(5) 0.0155(8) Uani 1 1 d .
C7 C 0.6660(5) -0.1064(5) 0.8877(5) 0.0166(8) Uani 1 1 d .
C8 C 0.8681(5) -0.1781(5) 0.8675(5) 0.0163(8) Uani 1 1 d .
H19 H 0.9263 -0.2119 0.7774 0.020 Uiso 1 1 calc R
C9 C 0.9836(6) -0.1995(6) 0.9802(5) 0.0177(9) Uani 1 1 d .
H20 H 1.1206 -0.2519 0.9697 0.021 Uiso 1 1 calc R
C10 C 0.8942(6) -0.1426(6) 1.1089(5) 0.0206(8) Uani 1 1 d .
C11 C 0.4042(5) 0.2104(5) 0.3875(5) 0.0188(8) Uani 1 1 d .
C12 C 0.2766(5) 0.2487(5) 0.2771(5) 0.0208(8) Uani 1 1 d .
H9 H 0.1683 0.2058 0.3030 0.025 Uiso 1 1 calc R
C13 C 0.3065(6) 0.3489(6) 0.1302(5) 0.0288(10) Uani 1 1 d .
H8 H 0.2177 0.3754 0.0568 0.035 Uiso 1 1 calc R
C14 C 0.4678(7) 0.4109(7) 0.0899(6) 0.0320(11) Uani 1 1 d .
H7 H 0.4888 0.4801 -0.0101 0.038 Uiso 1 1 calc R
C15 C 0.5965(7) 0.3688(7) 0.1998(6) 0.0298(11) Uani 1 1 d .
H2 H 0.7065 0.4094 0.1728 0.036 Uiso 1 1 calc R
C16 C 0.5689(6) 0.2694(6) 0.3473(6) 0.0205(9) Uani 1 1 d .
C17 C 0.7106(6) 0.2223(6) 0.4638(6) 0.0240(10) Uani 1 1 d .
H3 H 0.7674 0.3184 0.4441 0.029 Uiso 1 1 calc R
H4 H 0.8179 0.1145 0.4548 0.029 Uiso 1 1 calc R
C18 C 0.6127(5) 0.1920(5) 0.6234(5) 0.0194(8) Uani 1 1 d .
H6 H 0.7110 0.1510 0.6983 0.023 Uiso 1 1 calc R
H5 H 0.5164 0.3034 0.6373 0.023 Uiso 1 1 calc R
C19 C 0.3156(5) -0.0502(5) 0.5378(4) 0.0162(8) Uani 1 1 d .
C20 C 0.4723(7) -0.3211(6) 0.4816(7) 0.0325(11) Uani 1 1 d .
H11 H 0.3945 -0.3694 0.5704 0.049 Uiso 1 1 calc R
H10 H 0.6041 -0.4042 0.4790 0.049 Uiso 1 1 calc R
H12 H 0.4120 -0.3014 0.3890 0.049 Uiso 1 1 calc R
C21 C -0.0676(6) 0.2746(6) 0.8344(5) 0.0222(9) Uani 1 1 d .
H14 H -0.1232 0.2261 0.9314 0.027 Uiso 1 1 calc R
C22 C 0.0863(6) 0.1661(5) 0.7633(5) 0.0194(8) Uani 1 1 d .
H13 H 0.1336 0.0440 0.8119 0.023 Uiso 1 1 calc R
C23 C 0.5817(6) -0.0630(7) 1.0210(6) 0.0248(10) Uani 1 1 d .
H18 H 0.4439 -0.0221 1.0365 0.030 Uiso 1 1 calc R
C24 C 0.6937(6) -0.0776(6) 1.1327(5) 0.0256(9) Uani 1 1 d .
H17 H 0.6347 -0.0441 1.2228 0.031 Uiso 1 1 calc R

loop_
_atom_site_aniso_label
_atom_site_aniso_U_11
_atom_site_aniso_U_22
_atom_site_aniso_U_33
_atom_site_aniso_U_23
_atom_site_aniso_U_13
_atom_site_aniso_U_12
Br1 0.0375(2) 0.0327(2) 0.0242(2) -0.00158(16) -0.01554(15) -0.01454(16)
O1 0.0170(12) 0.0180(15) 0.0242(16) -0.0042(12) -0.0032(11) -0.0063(11)
O2 0.0186(14) 0.0164(16) 0.0226(17) -0.0102(14) 0.0006(11) -0.0016(11)
O3 0.0203(15) 0.0241(17) 0.0250(18) -0.0098(14) -0.0051(13) -0.0080(12)
N1 0.0163(15) 0.0120(16) 0.0188(17) -0.0026(13) -0.0051(12) -0.0041(12)
C1 0.0201(18) 0.024(2) 0.031(2) -0.0151(19) 0.0049(16) -0.0070(15)
C2 0.025(2) 0.016(2) 0.025(2) -0.0074(18) -0.0035(16) -0.0030(15)
C3 0.0202(17) 0.019(2) 0.017(2) -0.0049(16) 0.0002(14) -0.0080(15)
C4 0.0116(16) 0.019(2) 0.017(2) -0.0056(16) -0.0020(13) -0.0067(14)
C5 0.0122(16) 0.0171(19) 0.0139(19) -0.0047(15) 0.0011(13) -0.0029(13)
C6 0.0129(17) 0.0141(19) 0.019(2) -0.0072(16) -0.0015(14) -0.0016(13)
C7 0.0147(17) 0.0136(19) 0.020(2) -0.0020(16) -0.0021(14) -0.0041(14)
C8 0.0146(17) 0.0144(19) 0.020(2) -0.0056(16) 0.0006(15) -0.0046(14)
C9 0.0186(18) 0.015(2) 0.021(2) -0.0051(17) -0.0034(16) -0.0048(15)
C10 0.0207(18) 0.024(2) 0.018(2) -0.0012(17) -0.0081(15) -0.0086(15)
C11 0.0167(17) 0.016(2) 0.022(2) -0.0076(17) 0.0027(15) -0.0027(14)
C12 0.0159(17) 0.021(2) 0.021(2) -0.0062(18) 0.0002(15) -0.0017(15)
C13 0.024(2) 0.030(3) 0.022(2) -0.005(2) -0.0005(16) 0.0009(17)
C14 0.033(2) 0.031(3) 0.019(2) 0.001(2) 0.007(2) -0.006(2)
C15 0.019(2) 0.033(3) 0.031(3) -0.008(2) 0.0103(18) -0.0063(18)
C16 0.0123(17) 0.019(2) 0.025(2) -0.0071(19) 0.0033(16) 0.0001(15)
C17 0.0148(18) 0.022(2) 0.034(3) -0.003(2) -0.0027(17) -0.0078(16)
C18 0.0178(17) 0.0125(19) 0.029(2) -0.0050(17) -0.0069(15) -0.0035(14)
C19 0.0181(17) 0.0144(19) 0.0144(19) -0.0032(16) -0.0069(14) -0.0007(14)
C20 0.032(2) 0.021(2) 0.048(3) -0.020(2) -0.011(2) -0.0003(18)
C21 0.0211(18) 0.022(2) 0.023(2) -0.0078(18) 0.0057(16) -0.0088(16)
C22 0.0215(18) 0.0142(19) 0.021(2) -0.0050(16) 0.0026(15) -0.0053(14)
C23 0.0144(19) 0.039(3) 0.024(2) -0.018(2) 0.0008(16) -0.0049(18)
C24 0.025(2) 0.036(3) 0.019(2) -0.013(2) 0.0006(17) -0.0101(18)

loop_
_atom_type_symbol
_atom_type_description
_atom_type_scat_dispersion_real
_atom_type_scat_dispersion_imag
_atom_type_scat_source
C C 0.0033 0.0016 'International Tables Vol C Tables 4.2.6.8 and 6.1.1.4'
H H 0.0000 0.0000 'International Tables Vol C Tables 4.2.6.8 and 6.1.1.4'
N N 0.0061 0.0033 'International Tables Vol C Tables 4.2.6.8 and 6.1.1.4'
O O 0.0106 0.0060 'International Tables Vol C Tables 4.2.6.8 and 6.1.1.4'
Br Br -0.2901 2.4595 'International Tables Vol C Tables 4.2.6.8 and 6.1.1.4'

loop_
_geom_angle_atom_site_label_1
_geom_angle_atom_site_label_2
_geom_angle_atom_site_label_3
_geom_angle
C19 O2 C20 115.7(3)
C6 N1 C18 124.0(3)
C6 N1 C5 119.8(3)
C18 N1 C5 114.1(3)
C21 C1 C2 119.4(4)
C21 C1 H1 120.3
C2 C1 H1 120.3
C1 C2 C3 120.7(4)
C1 C2 H15 119.7
C3 C2 H15 119.7
C4 C3 C2 120.8(4)
C4 C3 H16 119.6
C2 C3 H16 119.6
C3 C4 C22 117.8(3)
C3 C4 C5 122.4(3)
C22 C4 C5 119.6(3)
N1 C5 C4 108.4(3)
N1 C5 C11 110.8(3)
C4 C5 C11 111.0(3)
N1 C5 C19 108.6(3)
C4 C5 C19 113.2(3)
C11 C5 C19 104.8(3)
O1 C6 N1 122.2(4)
O1 C6 C7 120.0(4)
N1 C6 C7 117.6(3)
C23 C7 C8 119.9(4)
C23 C7 C6 117.4(3)
C8 C7 C6 122.6(4)
C7 C8 C9 119.7(4)
C7 C8 H19 120.2
C9 C8 H19 120.2
C10 C9 C8 118.8(4)
C10 C9 H20 120.6
C8 C9 H20 120.6
C24 C10 C9 121.9(4)
C24 C10 Br1 118.3(3)
C9 C10 Br1 119.8(3)
C12 C11 C16 119.5(4)
C12 C11 C5 117.7(3)
C16 C11 C5 122.7(4)
C13 C12 C11 120.8(4)
C13 C12 H9 119.6
C11 C12 H9 119.6
C12 C13 C14 120.2(4)
C12 C13 H8 119.9
C14 C13 H8 119.9
C15 C14 C13 118.7(4)
C15 C14 H7 120.7
C13 C14 H7 120.7
C16 C15 C14 122.1(4)
C16 C15 H2 119.0
C14 C15 H2 119.0
C15 C16 C11 118.8(4)
C15 C16 C17 121.5(4)
C11 C16 C17 119.7(4)
C16 C17 C18 111.3(3)
C16 C17 H3 109.4
C18 C17 H3 109.4
C16 C17 H4 109.4
C18 C17 H4 109.4
H3 C17 H4 108.0
N1 C18 C17 109.3(3)
N1 C18 H6 109.8
C17 C18 H6 109.8
N1 C18 H5 109.8
C17 C18 H5 109.8
H6 C18 H5 108.3
O3 C19 O2 125.0(4)
O3 C19 C5 124.6(3)
O2 C19 C5 109.9(3)
O2 C20 H11 109.5
O2 C20 H10 109.5
H11 C20 H10 109.5
O2 C20 H12 109.5
H11 C20 H12 109.5
H10 C20 H12 109.5
C1 C21 C22 120.4(4)
C1 C21 H14 119.8
C22 C21 H14 119.8
C4 C22 C21 120.9(4)
C4 C22 H13 119.6
C21 C22 H13 119.6
C24 C23 C7 121.4(4)
C24 C23 H18 119.3
C7 C23 H18 119.3
C10 C24 C23 118.0(4)
C10 C24 H17 121.0
C23 C24 H17 121.0

loop_
_geom_bond_atom_site_label_1
_geom_bond_atom_site_label_2
_geom_bond_distance
Br1 C10 1.895(4)
O1 C6 1.232(5)
O2 C19 1.334(5)
O2 C20 1.440(6)
O3 C19 1.202(5)
N1 C6 1.363(5)
N1 C18 1.475(5)
N1 C5 1.491(5)
C1 C21 1.383(6)
C1 C2 1.379(6)
C1 H1 0.9500
C2 C3 1.400(6)
C2 H15 0.9500
C3 C4 1.392(6)
C3 H16 0.9500
C4 C22 1.407(6)
C4 C5 1.526(5)
C5 C11 1.535(6)
C5 C19 1.548(6)
C6 C7 1.500(5)
C7 C23 1.380(6)
C7 C8 1.398(5)
C8 C9 1.393(6)
C8 H19 0.9500
C9 C10 1.397(7)
C9 H20 0.9500
C10 C24 1.386(6)
C11 C12 1.400(6)
C11 C16 1.413(6)
C12 C13 1.390(6)
C12 H9 0.9500
C13 C14 1.404(7)
C13 H8 0.9500
C14 C15 1.395(7)
C14 H7 0.9500
C15 C16 1.388(7)
C15 H2 0.9500
C16 C17 1.503(6)
C17 C18 1.516(6)
C17 H3 0.9900
C17 H4 0.9900
C18 H6 0.9900
C18 H5 0.9900
C20 H11 0.9800
C20 H10 0.9800
C20 H12 0.9800
C21 C22 1.395(6)
C21 H14 0.9500
C22 H13 0.9500
C23 C24 1.387(6)
C23 H18 0.9500
C24 H17 0.9500

loop_
_geom_torsion_atom_site_label_1
_geom_torsion_atom_site_label_2
_geom_torsion_atom_site_label_3
_geom_torsion_atom_site_label_4
_geom_torsion
C21 C1 C2 C3 1.7(7)
C1 C2 C3 C4 -0.8(6)
C2 C3 C4 C22 -0.1(6)
C2 C3 C4 C5 -175.4(4)
C6 N1 C5 C4 84.8(4)
C18 N1 C5 C4 -79.3(4)
C6 N1 C5 C11 -153.3(3)
C18 N1 C5 C11 42.7(4)
C6 N1 C5 C19 -38.6(4)
C18 N1 C5 C19 157.3(3)
C3 C4 C5 N1 109.7(4)
C22 C4 C5 N1 -65.5(4)
C3 C4 C5 C11 -12.2(5)
C22 C4 C5 C11 172.6(3)
C3 C4 C5 C19 -129.7(4)
C22 C4 C5 C19 55.1(5)
C18 N1 C6 O1 172.8(3)
C5 N1 C6 O1 10.4(6)
C18 N1 C6 C7 -2.3(5)
C5 N1 C6 C7 -164.6(3)
O1 C6 C7 C23 -71.2(5)
N1 C6 C7 C23 104.0(5)
O1 C6 C7 C8 105.7(4)
N1 C6 C7 C8 -79.1(5)
C23 C7 C8 C9 -2.2(6)
C6 C7 C8 C9 -179.0(4)
C7 C8 C9 C10 -2.3(6)
C8 C9 C10 C24 4.8(7)
C8 C9 C10 Br1 -173.3(3)
N1 C5 C11 C12 170.8(3)
C4 C5 C11 C12 -68.7(5)
C19 C5 C11 C12 53.8(4)
N1 C5 C11 C16 -13.4(5)
C4 C5 C11 C16 107.0(4)
C19 C5 C11 C16 -130.4(4)
C16 C11 C12 C13 -2.1(6)
C5 C11 C12 C13 173.8(4)
C11 C12 C13 C14 1.0(7)
C12 C13 C14 C15 0.4(7)
C13 C14 C15 C16 -0.6(8)
C14 C15 C16 C11 -0.5(7)
C14 C15 C16 C17 178.9(4)
C12 C11 C16 C15 1.9(6)
C5 C11 C16 C15 -173.8(4)
C12 C11 C16 C17 -177.6(4)
C5 C11 C16 C17 6.7(6)
C15 C16 C17 C18 153.6(4)
C11 C16 C17 C18 -26.9(5)
C6 N1 C18 C17 131.6(4)
C5 N1 C18 C17 -65.2(4)
C16 C17 C18 N1 54.4(4)
C20 O2 C19 O3 -10.6(6)
C20 O2 C19 C5 176.9(4)
N1 C5 C19 O3 134.4(4)
C4 C5 C19 O3 13.9(6)
C11 C5 C19 O3 -107.1(4)
N1 C5 C19 O2 -53.1(4)
C4 C5 C19 O2 -173.6(3)
C11 C5 C19 O2 65.4(4)
C2 C1 C21 C22 -1.7(7)
C3 C4 C22 C21 0.1(6)
C5 C4 C22 C21 175.6(4)
C1 C21 C22 C4 0.8(7)
C8 C7 C23 C24 4.4(7)
C6 C7 C23 C24 -178.6(4)
C9 C10 C24 C23 -2.7(7)
Br1 C10 C24 C23 175.4(4)
C7 C23 C24 C10 -1.9(7)
